data_2243111
loop_
_publ_author_name
'Silambarasan, S.'
'Nasser, A. Jamal Abdul'
'Mohandas, T.'

_publ_section_title
;
 Crystal structures of two 4<i>H</i>-chromene derivatives:
 2-amino-3-cyano-4-(3,4-dichlorophenyl)-7-hydroxy-4<i>H</i>-benzo[1,2-<i>b</i>]pyran
 1,4-dioxane monosolvate and
 2-amino-3-cyano-4-(2,6-dichlorophenyl)-7-hydroxy-4<i>H</i>-benzo[1,2-<i>b</i>]pyran
;
_journal_coeditor_code YK2126
_journal_issue 10
_journal_name_full 'Acta Crystallographica Section E'
_journal_page_first 1568
_journal_page_last 1572
_journal_paper_doi 10.1107/S2056989019013197
_journal_volume 75
_journal_year 2019
_chemical_formula_iupac 'C16 H9 Cl2 N2 O2'
_chemical_formula_moiety 'C16 H9 Cl2 N2 O2'
_chemical_formula_sum 'C16 H9 Cl2 N2 O2'
_chemical_formula_weight 332.15
_chemical_melting_point 514
_chemical_name_systematic
;
2-Amino-3-cyano-4-(2,6-dichlorophenyl)-7-hydroxy-4<i>H</i>-\
benzo[1,2-<i>b</i>]pyran
;
_space_group_crystal_system triclinic
_space_group_IT_number 2
_space_group_name_Hall '-P 1'
_space_group_name_H-M_alt 'P -1'
_symmetry_space_group_name_Hall '-P 1'
_symmetry_space_group_name_H-M 'P -1'
_atom_sites_solution_hydrogens mixed
_atom_sites_solution_primary direct
_atom_sites_solution_secondary difmap
_audit_creation_method SHELXL-2014/6
_cell_angle_alpha 107.06(2)
_cell_angle_beta 94.269(17)
_cell_angle_gamma 95.00(3)
_cell_formula_units_Z 2
_cell_length_a 6.271(3)
_cell_length_b 8.697(5)
_cell_length_c 13.794(7)
_cell_measurement_reflns_used 8750
_cell_measurement_temperature 294(2)
_cell_measurement_theta_max 30.44
_cell_measurement_theta_min 3.10
_cell_volume 712.5(7)
_computing_cell_refinement
;
APEX3 and SAINT (Bruker, 2018)
;
_computing_data_collection
;
APEX3 (Bruker, 2018)
;
_computing_data_reduction
;
SAINT and XPREP (Bruker, 2018)
;
_computing_molecular_graphics
;
DIAMOND (Brandenburg, 2007) and Mercury (Macrae <i>et al.</i>,
2008)
;
_computing_publication_material
;
PLATON (Spek, 2009)
;
_computing_structure_refinement
;
<i>SHELXL2014/6</i> (Sheldrick, 2015b)
;
_computing_structure_solution
;
<i>SHELXT2014/5</i> (Sheldrick, 2015a)
;
_diffrn_ambient_temperature 294(2)
_diffrn_measured_fraction_theta_full 0.967
_diffrn_measured_fraction_theta_max 0.989
_diffrn_measurement_device_type 'Bruker Kappa APEX3 CMOS'
_diffrn_measurement_method '\w and \f scan'
_diffrn_radiation_monochromator graphite
_diffrn_radiation_source 'fine-focus sealed tube'
_diffrn_radiation_type MoK\a
_diffrn_radiation_wavelength 0.71073
_diffrn_reflns_av_R_equivalents 0.0226
_diffrn_reflns_av_unetI/netI 0.0114
_diffrn_reflns_limit_h_max 7
_diffrn_reflns_limit_h_min -7
_diffrn_reflns_limit_k_max 10
_diffrn_reflns_limit_k_min -10
_diffrn_reflns_limit_l_max 16
_diffrn_reflns_limit_l_min -16
_diffrn_reflns_number 22289
_diffrn_reflns_theta_full 25.242
_diffrn_reflns_theta_max 25.000
_diffrn_reflns_theta_min 3.872
_exptl_absorpt_coefficient_mu 0.463
_exptl_absorpt_correction_T_max 0.7461
_exptl_absorpt_correction_T_min 0.7041
_exptl_absorpt_correction_type multi-scan
_exptl_absorpt_process_details
;
(SADABS; Bruker, 2018)
;
_exptl_crystal_colour colourless
_exptl_crystal_density_diffrn 1.548
_exptl_crystal_density_method none
_exptl_crystal_description block
_exptl_crystal_F_000 338
_exptl_crystal_size_max 0.150
_exptl_crystal_size_mid 0.150
_exptl_crystal_size_min 0.100
_refine_diff_density_max 0.232
_refine_diff_density_min -0.247
_refine_ls_extinction_coef 0.080(10)
_refine_ls_extinction_expression Fc^*^=kFc[1+0.001xFc^2^\l^3^/sin(2\q)]^-1/4^
_refine_ls_extinction_method SHELXL
_refine_ls_goodness_of_fit_ref 1.109
_refine_ls_hydrogen_treatment mixed
_refine_ls_matrix_type full
_refine_ls_number_parameters 204
_refine_ls_number_reflns 2499
_refine_ls_number_restraints 0
_refine_ls_restrained_S_all 1.109
_refine_ls_R_factor_all 0.0381
_refine_ls_R_factor_gt 0.0325
_refine_ls_shift/su_max 0.000
_refine_ls_shift/su_mean 0.000
_refine_ls_structure_factor_coef Fsqd
_refine_ls_weighting_details 'w=1/[\s^2^(Fo^2^)+(0.0263P)^2^+0.4717P] where P=(Fo^2^+2Fc^2^)/3'
_refine_ls_weighting_scheme calc
_refine_ls_wR_factor_gt 0.0744
_refine_ls_wR_factor_ref 0.0812
_reflns_number_gt 2239
_reflns_number_total 2499
_reflns_threshold_expression 'I > 2\s(I)'
_cod_data_source_file yk2126sup1.cif
_cod_data_source_block II
_cod_database_code 2243111
_shelx_space_group_comment
;
The symmetry employed for this shelxl refinement is uniquely defined
by the following loop, which should always be used as a source of
symmetry information in preference to the above space-group names.
They are only intended as comments.
;
_shelx_estimated_absorpt_t_min 0.934
_shelx_estimated_absorpt_t_max 0.955
_shelxl_version_number 2014/6

loop_
_space_group_symop_operation_xyz
'x, y, z'
'-x, -y, -z'

loop_
_atom_site_type_symbol
_atom_site_label
_atom_site_fract_x
_atom_site_fract_y
_atom_site_fract_z
_atom_site_U_iso_or_equiv
_atom_site_adp_type
_atom_site_calc_flag
_atom_site_occupancy
Cl Cl1 0.84692(8) 0.84534(6) 0.32241(4) 0.04703(19) Uani d 1
Cl Cl2 0.10752(8) 0.50064(7) 0.36100(4) 0.0536(2) Uani d 1
O O1 1.0482(2) 0.15972(18) 0.09764(12) 0.0484(4) Uani d 1
H HO1 1.058(5) 0.092(4) 0.130(2) 0.084(10) Uiso d 1
O O2 0.7394(2) 0.62001(14) 0.07971(9) 0.0331(3) Uani d 1
N N1 0.1786(3) 0.9314(2) 0.18547(15) 0.0538(5) Uani d 1
N N2 0.6119(3) 0.83118(18) 0.04811(12) 0.0372(4) Uani d 1
H HNB 0.7128 0.8266 0.0087 0.045 Uiso calc 1
H HNA 0.5262 0.9046 0.0540 0.045 Uiso calc 1
C C14 0.8930(3) 0.2578(2) 0.12922(13) 0.0314(4) Uani d 1
C C13 0.7476(3) 0.2339(2) 0.19616(13) 0.0327(4) Uani d 1
H H13 0.7498 0.1452 0.2207 0.039 Uiso calc 1
C C12 0.6001(3) 0.3428(2) 0.22588(13) 0.0303(4) Uani d 1
H H12 0.5033 0.3258 0.2706 0.036 Uiso calc 1
C C11 0.5912(3) 0.47743(19) 0.19116(12) 0.0252(4) Uani d 1
C C7 0.4337(3) 0.59914(19) 0.22777(12) 0.0244(3) Uani d 1
H H7 0.2892 0.5394 0.2131 0.029 Uiso calc 1
C C6 0.4733(3) 0.67923(19) 0.34378(12) 0.0256(4) Uani d 1
C C1 0.3324(3) 0.6415(2) 0.40945(13) 0.0340(4) Uani d 1
C C2 0.3630(4) 0.7086(3) 0.51432(15) 0.0489(5) Uani d 1
H H2 0.2637 0.6808 0.5549 0.059 Uiso calc 1
C C3 0.5406(4) 0.8159(3) 0.55754(15) 0.0545(6) Uani d 1
H H3 0.5623 0.8621 0.6280 0.065 Uiso calc 1
C C8 0.4401(3) 0.7173(2) 0.16603(12) 0.0272(4) Uani d 1
C C22 0.2927(3) 0.8338(2) 0.17803(13) 0.0333(4) Uani d 1
C C9 0.5883(3) 0.72374(19) 0.10034(12) 0.0270(4) Uani d 1
C C10 0.7341(3) 0.49354(19) 0.12257(12) 0.0258(4) Uani d 1
C C15 0.8841(3) 0.3873(2) 0.09093(13) 0.0306(4) Uani d 1
H H15 0.9778 0.4028 0.0446 0.037 Uiso calc 1
C C4 0.6873(4) 0.8561(3) 0.49742(15) 0.0482(5) Uani d 1
H H4 0.8094 0.9282 0.5269 0.058 Uiso calc 1
C C5 0.6524(3) 0.7886(2) 0.39261(13) 0.0333(4) Uani d 1

loop_
_atom_site_aniso_label
_atom_site_aniso_U_11
_atom_site_aniso_U_22
_atom_site_aniso_U_33
_atom_site_aniso_U_12
_atom_site_aniso_U_13
_atom_site_aniso_U_23
Cl1 0.0390(3) 0.0566(3) 0.0404(3) -0.0157(2) 0.0042(2) 0.0129(2)
Cl2 0.0435(3) 0.0712(4) 0.0448(3) -0.0174(2) 0.0084(2) 0.0216(3)
O1 0.0615(10) 0.0440(8) 0.0580(9) 0.0319(7) 0.0295(7) 0.0303(7)
O2 0.0421(7) 0.0305(6) 0.0376(7) 0.0150(5) 0.0189(5) 0.0204(5)
N1 0.0546(11) 0.0603(12) 0.0685(12) 0.0324(10) 0.0294(9) 0.0405(10)
N2 0.0469(9) 0.0356(8) 0.0409(9) 0.0166(7) 0.0178(7) 0.0231(7)
C14 0.0388(10) 0.0269(8) 0.0303(9) 0.0110(7) 0.0057(7) 0.0088(7)
C13 0.0433(10) 0.0254(8) 0.0340(9) 0.0057(7) 0.0052(8) 0.0154(7)
C12 0.0362(9) 0.0298(9) 0.0276(8) 0.0013(7) 0.0063(7) 0.0128(7)
C11 0.0289(8) 0.0243(8) 0.0222(8) 0.0023(6) 0.0012(6) 0.0071(6)
C7 0.0235(8) 0.0264(8) 0.0242(8) 0.0026(6) 0.0033(6) 0.0090(6)
C6 0.0285(8) 0.0259(8) 0.0247(8) 0.0063(7) 0.0043(6) 0.0098(7)
C1 0.0354(10) 0.0376(10) 0.0314(9) 0.0017(8) 0.0065(7) 0.0139(8)
C2 0.0648(14) 0.0541(12) 0.0293(10) -0.0009(11) 0.0165(9) 0.0143(9)
C3 0.0846(17) 0.0510(13) 0.0232(9) -0.0059(12) 0.0054(10) 0.0076(9)
C8 0.0309(9) 0.0284(8) 0.0249(8) 0.0082(7) 0.0036(7) 0.0107(7)
C22 0.0358(9) 0.0374(10) 0.0341(9) 0.0099(8) 0.0097(7) 0.0191(8)
C9 0.0325(9) 0.0252(8) 0.0255(8) 0.0085(7) 0.0032(7) 0.0094(7)
C10 0.0328(9) 0.0232(8) 0.0248(8) 0.0055(7) 0.0043(7) 0.0113(6)
C15 0.0362(9) 0.0304(9) 0.0299(9) 0.0092(7) 0.0109(7) 0.0130(7)
C4 0.0604(13) 0.0444(11) 0.0323(10) -0.0108(10) -0.0050(9) 0.0073(9)
C5 0.0375(10) 0.0336(9) 0.0298(9) 0.0002(7) 0.0057(7) 0.0118(7)

loop_
_atom_type_symbol
_atom_type_description
_atom_type_scat_dispersion_real
_atom_type_scat_dispersion_imag
_atom_type_scat_source
C C 0.0033 0.0016 'International Tables Vol C Tables 4.2.6.8 and 6.1.1.4'
H H 0.0000 0.0000 'International Tables Vol C Tables 4.2.6.8 and 6.1.1.4'
N N 0.0061 0.0033 'International Tables Vol C Tables 4.2.6.8 and 6.1.1.4'
O O 0.0106 0.0060 'International Tables Vol C Tables 4.2.6.8 and 6.1.1.4'
Cl Cl 0.1484 0.1585 'International Tables Vol C Tables 4.2.6.8 and 6.1.1.4'

loop_
_geom_angle_atom_site_label_1
_geom_angle_atom_site_label_2
_geom_angle_atom_site_label_3
_geom_angle
C14 O1 HO1 112(2)
C9 O2 C10 118.64(13)
C9 N2 HNB 120.0
C9 N2 HNA 120.0
HNB N2 HNA 120.0
O1 C14 C15 116.39(16)
O1 C14 C13 123.88(16)
C15 C14 C13 119.73(16)
C12 C13 C14 119.48(15)
C12 C13 H13 120.3
C14 C13 H13 120.3
C13 C12 C11 122.22(16)
C13 C12 H12 118.9
C11 C12 H12 118.9
C10 C11 C12 116.26(15)
C10 C11 C7 122.30(14)
C12 C11 C7 121.44(15)
C11 C7 C8 109.10(13)
C11 C7 C6 111.28(13)
C8 C7 C6 114.32(14)
C11 C7 H7 107.3
C8 C7 H7 107.3
C6 C7 H7 107.3
C5 C6 C1 114.50(15)
C5 C6 C7 124.05(14)
C1 C6 C7 121.41(15)
C2 C1 C6 123.48(18)
C2 C1 Cl2 116.30(15)
C6 C1 Cl2 120.20(14)
C3 C2 C1 119.25(19)
C3 C2 H2 120.4
C1 C2 H2 120.4
C2 C3 C4 120.18(19)
C2 C3 H3 119.9
C4 C3 H3 119.9
C9 C8 C22 115.95(15)
C9 C8 C7 123.49(14)
C22 C8 C7 120.51(15)
N1 C22 C8 177.10(19)
N2 C9 O2 110.03(14)
N2 C9 C8 126.71(15)
O2 C9 C8 123.25(15)
C11 C10 C15 123.29(15)
C11 C10 O2 122.40(14)
C15 C10 O2 114.31(14)
C10 C15 C14 118.96(16)
C10 C15 H15 120.5
C14 C15 H15 120.5
C3 C4 C5 119.6(2)
C3 C4 H4 120.2
C5 C4 H4 120.2
C4 C5 C6 123.02(17)
C4 C5 Cl1 116.49(15)
C6 C5 Cl1 120.49(13)

loop_
_geom_bond_atom_site_label_1
_geom_bond_atom_site_label_2
_geom_bond_distance
Cl1 C5 1.7383(19)
Cl2 C1 1.736(2)
O1 C14 1.362(2)
O1 HO1 0.85(3)
O2 C9 1.353(2)
O2 C10 1.392(2)
N1 C22 1.144(2)
N2 C9 1.342(2)
N2 HNB 0.8600
N2 HNA 0.8600
C14 C15 1.381(2)
C14 C13 1.390(3)
C13 C12 1.380(3)
C13 H13 0.9300
C12 C11 1.392(2)
C12 H12 0.9300
C11 C10 1.378(2)
C11 C7 1.515(2)
C7 C8 1.515(2)
C7 C6 1.538(2)
C7 H7 0.9800
C6 C5 1.394(3)
C6 C1 1.397(2)
C1 C2 1.383(3)
C2 C3 1.364(3)
C2 H2 0.9300
C3 C4 1.373(3)
C3 H3 0.9300
C8 C9 1.354(2)
C8 C22 1.413(2)
C10 C15 1.380(2)
C15 H15 0.9300
C4 C5 1.384(3)
C4 H4 0.9300

loop_
_geom_hbond_atom_site_label_D
_geom_hbond_atom_site_label_H
_geom_hbond_atom_site_label_A
_geom_hbond_site_symmetry_A
_geom_hbond_distance_DH
_geom_hbond_distance_HA
_geom_hbond_distance_DA
_geom_hbond_angle_DHA
C7 H7 Cl2 . 0.98 2.50 3.078(3) 117
N2 HNB O1 2_765 0.86 2.19 3.048(2) 172.5
O1 HO1 N1 1_645 0.85(3) 1.95(3) 2.762(2) 160(3)

loop_
_geom_torsion_atom_site_label_1
_geom_torsion_atom_site_label_2
_geom_torsion_atom_site_label_3
_geom_torsion_atom_site_label_4
_geom_torsion
O1 C14 C13 C12 178.13(17)
C15 C14 C13 C12 -1.9(3)
C14 C13 C12 C11 -0.1(3)
C13 C12 C11 C10 2.0(2)
C13 C12 C11 C7 -177.63(15)
C10 C11 C7 C8 8.4(2)
C12 C11 C7 C8 -172.08(15)
C10 C11 C7 C6 -118.71(17)
C12 C11 C7 C6 60.9(2)
C11 C7 C6 C5 70.1(2)
C8 C7 C6 C5 -54.1(2)
C11 C7 C6 C1 -107.41(18)
C8 C7 C6 C1 128.44(17)
C5 C6 C1 C2 1.3(3)
C7 C6 C1 C2 179.01(18)
C5 C6 C1 Cl2 -177.27(13)
C7 C6 C1 Cl2 0.4(2)
C6 C1 C2 C3 -0.9(3)
Cl2 C1 C2 C3 177.78(18)
C1 C2 C3 C4 -0.3(4)
C11 C7 C8 C9 -9.1(2)
C6 C7 C8 C9 116.24(18)
C11 C7 C8 C22 173.69(15)
C6 C7 C8 C22 -61.0(2)
C10 O2 C9 N2 -176.56(14)
C10 O2 C9 C8 4.5(2)
C22 C8 C9 N2 1.8(3)
C7 C8 C9 N2 -175.57(16)
C22 C8 C9 O2 -179.42(15)
C7 C8 C9 O2 3.2(3)
C12 C11 C10 C15 -2.0(2)
C7 C11 C10 C15 177.61(15)
C12 C11 C10 O2 178.39(15)
C7 C11 C10 O2 -2.0(2)
C9 O2 C10 C11 -5.0(2)
C9 O2 C10 C15 175.30(15)
C11 C10 C15 C14 0.1(3)
O2 C10 C15 C14 179.77(15)
O1 C14 C15 C10 -178.14(16)
C13 C14 C15 C10 1.9(3)
C2 C3 C4 C5 0.9(4)
C3 C4 C5 C6 -0.3(3)
C3 C4 C5 Cl1 -179.69(18)
C1 C6 C5 C4 -0.7(3)
C7 C6 C5 C4 -178.35(17)
C1 C6 C5 Cl1 178.63(13)
C7 C6 C5 Cl1 1.0(2)

_cod_database_fobs_code 2243111
